data_1544709
loop_
_publ_author_name
'Bouayyadi, Abdellatif'
'Moussaif, Ahmed'
'Mesfioui, Abdelhalim'
'Mzibri, Mohammed'
'Saadi, Mohamed'
'El Ammari, Lahcen'

_publ_section_title
;
 3-[2-(2-Amino-1<i>H</i>-benzo[<i>d</i>]imidazol-1-yl)ethyl]-1,3-oxazolidin-2-one
;
_journal_issue 12
_journal_name_full IUCrData
_journal_page_first x161895
_journal_paper_doi 10.1107/S2414314616018952
_journal_volume 1
_journal_year 2016
_chemical_formula_iupac 'C12 H14 N4 O2'
_chemical_formula_moiety 'C12 H14 N4 O2'
_chemical_formula_sum 'C12 H14 N4 O2'
_chemical_formula_weight 246.27
_chemical_name_systematic
;
3-[2-(2-Amino-1<i>H</i>-benzo[<i>d</i>]imidazol-1-yl)ethyl]-1,3-oxazolidin-2-one
;
_space_group_crystal_system orthorhombic
_space_group_IT_number 33
_space_group_name_Hall 'P 2c -2n'
_space_group_name_H-M_alt 'P n a 21'
_symmetry_space_group_name_Hall 'P 2c -2n'
_symmetry_space_group_name_H-M 'P n a 21'
_atom_sites_solution_hydrogens geom
_atom_sites_solution_primary direct
_atom_sites_solution_secondary difmap
_audit_creation_method SHELXL-2014/7
_cell_angle_alpha 90
_cell_angle_beta 90
_cell_angle_gamma 90
_cell_formula_units_Z 4
_cell_length_a 9.0504(2)
_cell_length_b 9.06120(10)
_cell_length_c 14.3565(2)
_cell_measurement_reflns_used 3320
_cell_measurement_temperature 296(2)
_cell_measurement_theta_max 29.573
_cell_measurement_theta_min 2.658
_cell_volume 1177.34(3)
_computing_cell_refinement
;
SAINT (Bruker, 2009)
;
_computing_data_collection
;
APEX2 (Bruker, 2009)
;
_computing_data_reduction
;
SAINT (Bruker, 2009)
;
_computing_molecular_graphics
;
ORTEPIII (Burnett & Johnson, 1996), ORTEP-3 Farrugia, 2012) and
PLATON (Spek, 2009)
;
_computing_publication_material
;
SHELXL2014 (Sheldrick, 2015b), PLATON (Spek, 2009) and
publCIF (Westrip, 2010)
;
_computing_structure_refinement
;
SHELXL2014 (Sheldrick, 2015b)
;
_computing_structure_solution
;
SHELXT2014 (Sheldrick, 2015a)
;
_diffrn_ambient_temperature 296(2)
_diffrn_measured_fraction_theta_full 1.000
_diffrn_measured_fraction_theta_max 1.000
_diffrn_measurement_device_type 'Bruker X8 APEX'
_diffrn_measurement_method '\f and \w scans'
_diffrn_radiation_monochromator graphite
_diffrn_radiation_source 'fine-focus sealed tube'
_diffrn_radiation_type MoK\a
_diffrn_radiation_wavelength 0.71073
_diffrn_reflns_av_R_equivalents 0.0341
_diffrn_reflns_limit_h_max 12
_diffrn_reflns_limit_h_min -12
_diffrn_reflns_limit_k_max 12
_diffrn_reflns_limit_k_min -12
_diffrn_reflns_limit_l_max 19
_diffrn_reflns_limit_l_min -19
_diffrn_reflns_number 46121
_diffrn_reflns_theta_full 25.242
_diffrn_reflns_theta_max 29.573
_diffrn_reflns_theta_min 2.658
_exptl_absorpt_coefficient_mu 0.099
_exptl_absorpt_correction_T_max 0.7464
_exptl_absorpt_correction_T_min 0.6627
_exptl_absorpt_correction_type multi-scan
_exptl_absorpt_process_details
;
(SADABS; Krause <i>et al.</i>, 2015)
;
_exptl_crystal_colour colourless
_exptl_crystal_density_diffrn 1.389
_exptl_crystal_description block
_exptl_crystal_F_000 520
_exptl_crystal_size_max 0.440
_exptl_crystal_size_mid 0.340
_exptl_crystal_size_min 0.260
_refine_diff_density_max 0.197
_refine_diff_density_min -0.237
_refine_ls_abs_structure_details
;
Flack <i>x</i> determined using 1380 quotients [(I+)-(I-)]/[(I+)+(I-)]
(Parsons <i>et al.</i>, 2013)
;
_refine_ls_abs_structure_Flack -0.3(3)
_refine_ls_extinction_method none
_refine_ls_goodness_of_fit_ref 1.068
_refine_ls_hydrogen_treatment constr
_refine_ls_matrix_type full
_refine_ls_number_parameters 163
_refine_ls_number_reflns 3320
_refine_ls_number_restraints 1
_refine_ls_restrained_S_all 1.068
_refine_ls_R_factor_all 0.0388
_refine_ls_R_factor_gt 0.0354
_refine_ls_shift/su_max 0.000
_refine_ls_shift/su_mean 0.000
_refine_ls_structure_factor_coef Fsqd
_refine_ls_weighting_details 'w=1/[\s^2^(Fo^2^)+(0.0582P)^2^+0.1462P] where P=(Fo^2^+2Fc^2^)/3'
_refine_ls_weighting_scheme calc
_refine_ls_wR_factor_gt 0.0965
_refine_ls_wR_factor_ref 0.0995
_reflns_number_gt 3097
_reflns_number_total 3320
_reflns_threshold_expression 'I > 2\s(I)'
_cod_data_source_file su4100sup1.cif
_cod_data_source_block I
_cod_database_code 1544709
_shelx_space_group_comment
;
The symmetry employed for this shelxl refinement is uniquely defined
by the following loop, which should always be used as a source of
symmetry information in preference to the above space-group names.
They are only intended as comments.
;

loop_
_space_group_symop_operation_xyz
'x, y, z'
'-x, -y, z+1/2'
'-x+1/2, y+1/2, z+1/2'
'x+1/2, -y+1/2, z'

loop_
_atom_site_type_symbol
_atom_site_label
_atom_site_fract_x
_atom_site_fract_y
_atom_site_fract_z
_atom_site_U_iso_or_equiv
_atom_site_adp_type
_atom_site_calc_flag
_atom_site_occupancy
C C1 0.98692(19) 0.55021(18) 0.54222(14) 0.0305(3) Uani d 1
C C2 1.1216(2) 0.5197(2) 0.49961(18) 0.0408(4) Uani d 1
H H2 1.2096 0.5567 0.5237 0.049 Uiso calc 1
C C3 1.1210(3) 0.4324(2) 0.42002(19) 0.0480(5) Uani d 1
H H3 1.2102 0.4110 0.3908 0.058 Uiso calc 1
C C4 0.9909(3) 0.3764(2) 0.38293(17) 0.0479(5) Uani d 1
H H4 0.9947 0.3177 0.3298 0.057 Uiso calc 1
C C5 0.8550(2) 0.4067(2) 0.42404(15) 0.0396(4) Uani d 1
H H5 0.7674 0.3698 0.3995 0.047 Uiso calc 1
C C6 0.85612(19) 0.49410(19) 0.50313(13) 0.0292(3) Uani d 1
C C7 0.80874(18) 0.63783(18) 0.62457(12) 0.0276(3) Uani d 1
C C8 0.58530(19) 0.5271(2) 0.54381(13) 0.0318(4) Uani d 1
H H8A 0.5635 0.5317 0.4777 0.038 Uiso calc 1
H H8B 0.5305 0.6055 0.5743 0.038 Uiso calc 1
C C9 0.5335(2) 0.3792(2) 0.58184(13) 0.0346(4) Uani d 1
H H9A 0.4274 0.3718 0.5737 0.042 Uiso calc 1
H H9B 0.5788 0.3009 0.5457 0.042 Uiso calc 1
C C10 0.6839(4) 0.2609(4) 0.7117(2) 0.0633(8) Uani d 1
H H10A 0.7806 0.2972 0.6936 0.076 Uiso calc 1
H H10B 0.6712 0.1612 0.6884 0.076 Uiso calc 1
C C11 0.6626(4) 0.2679(3) 0.8156(2) 0.0661(8) Uani d 1
H H11A 0.6234 0.1753 0.8389 0.079 Uiso calc 1
H H11B 0.7557 0.2879 0.8466 0.079 Uiso calc 1
C C12 0.5022(2) 0.4301(2) 0.74885(15) 0.0357(4) Uani d 1
N N1 0.95466(16) 0.63860(17) 0.61871(12) 0.0322(3) Uani d 1
N N2 0.74285(16) 0.55200(16) 0.55759(10) 0.0285(3) Uani d 1
N N3 0.73039(18) 0.71167(19) 0.69026(12) 0.0362(3) Uani d 1
H H3A 0.7756 0.7632 0.7317 0.043 Uiso calc 1
H H3B 0.6355 0.7069 0.6905 0.043 Uiso calc 1
N N4 0.56840(19) 0.35663(18) 0.67963(12) 0.0337(3) Uani d 1
O O1 0.5596(3) 0.3860(2) 0.83151(12) 0.0560(5) Uani d 1
O O2 0.4053(2) 0.52092(19) 0.74365(15) 0.0548(5) Uani d 1

loop_
_atom_site_aniso_label
_atom_site_aniso_U_11
_atom_site_aniso_U_22
_atom_site_aniso_U_33
_atom_site_aniso_U_12
_atom_site_aniso_U_13
_atom_site_aniso_U_23
C1 0.0284(8) 0.0282(7) 0.0350(9) -0.0007(6) 0.0017(7) 0.0036(7)
C2 0.0310(8) 0.0388(9) 0.0526(12) 0.0001(7) 0.0087(9) 0.0003(9)
C3 0.0476(12) 0.0429(10) 0.0534(13) 0.0076(9) 0.0210(10) 0.0027(10)
C4 0.0621(14) 0.0433(10) 0.0383(11) 0.0036(10) 0.0122(10) -0.0042(9)
C5 0.0464(11) 0.0388(9) 0.0335(9) -0.0026(8) 0.0000(8) -0.0018(8)
C6 0.0301(7) 0.0289(7) 0.0286(8) -0.0002(6) 0.0030(7) 0.0041(6)
C7 0.0263(7) 0.0289(7) 0.0276(7) -0.0008(6) -0.0032(6) 0.0024(6)
C8 0.0257(7) 0.0387(8) 0.0312(9) -0.0022(6) -0.0056(7) 0.0034(7)
C9 0.0317(8) 0.0397(9) 0.0325(9) -0.0070(7) -0.0013(7) -0.0038(7)
C10 0.0683(17) 0.0687(17) 0.0529(13) 0.0356(14) -0.0008(13) 0.0052(12)
C11 0.093(2) 0.0564(15) 0.0491(14) 0.0210(15) -0.0150(15) 0.0098(12)
C12 0.0363(9) 0.0335(8) 0.0373(9) -0.0036(7) 0.0085(8) -0.0001(8)
N1 0.0249(6) 0.0339(7) 0.0377(8) -0.0011(6) -0.0009(6) -0.0027(6)
N2 0.0240(6) 0.0331(7) 0.0282(7) -0.0026(5) -0.0008(5) -0.0002(5)
N3 0.0268(7) 0.0458(8) 0.0362(8) 0.0023(6) -0.0011(6) -0.0089(7)
N4 0.0347(8) 0.0340(7) 0.0325(8) 0.0049(6) 0.0030(6) 0.0008(6)
O1 0.0754(12) 0.0597(10) 0.0330(7) 0.0104(9) 0.0072(8) 0.0016(7)
O2 0.0462(8) 0.0498(9) 0.0685(12) 0.0139(7) 0.0149(9) -0.0051(8)

loop_
_atom_type_symbol
_atom_type_description
_atom_type_scat_dispersion_real
_atom_type_scat_dispersion_imag
_atom_type_scat_source
C C 0.0033 0.0016 'International Tables Vol C Tables 4.2.6.8 and 6.1.1.4'
H H 0.0000 0.0000 'International Tables Vol C Tables 4.2.6.8 and 6.1.1.4'
N N 0.0061 0.0033 'International Tables Vol C Tables 4.2.6.8 and 6.1.1.4'
O O 0.0106 0.0060 'International Tables Vol C Tables 4.2.6.8 and 6.1.1.4'

loop_
_geom_angle_atom_site_label_1
_geom_angle_atom_site_label_2
_geom_angle_atom_site_label_3
_geom_angle
N1 C1 C2 130.21(18)
N1 C1 C6 110.30(15)
C2 C1 C6 119.38(18)
C3 C2 C1 118.1(2)
C3 C2 H2 121.0
C1 C2 H2 121.0
C4 C3 C2 121.8(2)
C4 C3 H3 119.1
C2 C3 H3 119.1
C3 C4 C5 121.0(2)
C3 C4 H4 119.5
C5 C4 H4 119.5
C6 C5 C4 117.0(2)
C6 C5 H5 121.5
C4 C5 H5 121.5
C5 C6 N2 132.14(17)
C5 C6 C1 122.73(17)
N2 C6 C1 105.05(16)
N1 C7 N3 124.29(17)
N1 C7 N2 113.07(16)
N3 C7 N2 122.63(15)
N2 C8 C9 112.90(15)
N2 C8 H8A 109.0
C9 C8 H8A 109.0
N2 C8 H8B 109.0
C9 C8 H8B 109.0
H8A C8 H8B 107.8
N4 C9 C8 113.80(16)
N4 C9 H9A 108.8
C8 C9 H9A 108.8
N4 C9 H9B 108.8
C8 C9 H9B 108.8
H9A C9 H9B 107.7
N4 C10 C11 101.5(2)
N4 C10 H10A 111.5
C11 C10 H10A 111.5
N4 C10 H10B 111.5
C11 C10 H10B 111.5
H10A C10 H10B 109.3
O1 C11 C10 105.8(2)
O1 C11 H11A 110.6
C10 C11 H11A 110.6
O1 C11 H11B 110.6
C10 C11 H11B 110.6
H11A C11 H11B 108.7
O2 C12 N4 128.3(2)
O2 C12 O1 122.3(2)
N4 C12 O1 109.41(17)
C7 N1 C1 104.88(15)
C7 N2 C6 106.68(14)
C7 N2 C8 127.43(15)
C6 N2 C8 125.88(15)
C7 N3 H3A 120.0
C7 N3 H3B 120.0
H3A N3 H3B 120.0
C12 N4 C10 112.89(19)
C12 N4 C9 123.40(17)
C10 N4 C9 123.59(19)
C12 O1 C11 109.20(18)

loop_
_geom_bond_atom_site_label_1
_geom_bond_atom_site_label_2
_geom_bond_distance
C1 N1 1.390(3)
C1 C2 1.392(3)
C1 C6 1.405(2)
C2 C3 1.390(4)
C2 H2 0.9300
C3 C4 1.388(4)
C3 H3 0.9300
C4 C5 1.392(3)
C4 H4 0.9300
C5 C6 1.384(3)
C5 H5 0.9300
C6 N2 1.392(2)
C7 N1 1.323(2)
C7 N3 1.356(2)
C7 N2 1.373(2)
C8 N2 1.457(2)
C8 C9 1.522(3)
C8 H8A 0.9700
C8 H8B 0.9700
C9 N4 1.453(3)
C9 H9A 0.9700
C9 H9B 0.9700
C10 N4 1.434(3)
C10 C11 1.506(4)
C10 H10A 0.9700
C10 H10B 0.9700
C11 O1 1.437(3)
C11 H11A 0.9700
C11 H11B 0.9700
C12 O2 1.206(3)
C12 N4 1.337(3)
C12 O1 1.356(3)
N3 H3A 0.8600
N3 H3B 0.8600

loop_
_geom_hbond_atom_site_label_D
_geom_hbond_atom_site_label_H
_geom_hbond_atom_site_label_A
_geom_hbond_site_symmetry_A
_geom_hbond_distance_DH
_geom_hbond_distance_HA
_geom_hbond_distance_DA
_geom_hbond_angle_DHA
N3 H3A O2 4_565 0.86 2.29 2.994(2) 139.5
N3 H3B N1 4_465 0.86 2.39 3.020(2) 130.8
C8 H8A O1 2_664 0.97 2.49 3.410(3) 158.2
C8 H8B N1 4_465 0.97 2.50 3.425(2) 159.0
C9 H9A Cg1 4_455 0.97 2.80 3.571(2) 137
C11 H11B Cg1 3_645 0.97 2.80 3.730(3) 161

loop_
_geom_torsion_atom_site_label_1
_geom_torsion_atom_site_label_2
_geom_torsion_atom_site_label_3
_geom_torsion_atom_site_label_4
_geom_torsion
N1 C1 C2 C3 -176.61(19)
C6 C1 C2 C3 -0.8(3)
C1 C2 C3 C4 0.1(3)
C2 C3 C4 C5 0.5(4)
C3 C4 C5 C6 -0.2(3)
C4 C5 C6 N2 175.75(19)
C4 C5 C6 C1 -0.6(3)
N1 C1 C6 C5 177.68(17)
C2 C1 C6 C5 1.1(3)
N1 C1 C6 N2 0.51(19)
C2 C1 C6 N2 -176.04(17)
N2 C8 C9 N4 55.4(2)
N4 C10 C11 O1 -10.9(4)
N3 C7 N1 C1 -179.78(16)
N2 C7 N1 C1 1.1(2)
C2 C1 N1 C7 175.1(2)
C6 C1 N1 C7 -1.0(2)
N1 C7 N2 C6 -0.9(2)
N3 C7 N2 C6 -179.95(16)
N1 C7 N2 C8 -179.77(16)
N3 C7 N2 C8 1.1(3)
C5 C6 N2 C7 -176.61(19)
C1 C6 N2 C7 0.17(18)
C5 C6 N2 C8 2.3(3)
C1 C6 N2 C8 179.11(16)
C9 C8 N2 C7 -101.4(2)
C9 C8 N2 C6 79.8(2)
O2 C12 N4 C10 177.6(3)
O1 C12 N4 C10 -3.2(3)
O2 C12 N4 C9 1.5(3)
O1 C12 N4 C9 -179.31(18)
C11 C10 N4 C12 8.9(3)
C11 C10 N4 C9 -175.0(2)
C8 C9 N4 C12 70.4(2)
C8 C9 N4 C10 -105.2(3)
O2 C12 O1 C11 174.7(2)
N4 C12 O1 C11 -4.5(3)
C10 C11 O1 C12 9.9(4)

_cod_database_fobs_code 1544709
